data_4129608
loop_
_publ_author_name
'Zhang, Long'
'Lin, Yue-Jian'
'Li, Zhen-Hua'
'Jin, Guo-Xin'

_publ_section_title
;
 Rational Design of Polynuclear Organometallic Assemblies from a Simple
 Heteromultifunctional Ligand.
;
_journal_issue 42
_journal_name_full 'Journal of the American Chemical Society'
_journal_page_first 13670
_journal_page_last 13678
_journal_paper_doi 10.1021/jacs.5b08826
_journal_volume 137
_journal_year 2015
_chemical_formula_sum 'C36 H56 F12 N8 O18 Pd2 Rh2 S4'
_chemical_formula_weight 1663.74
_space_group_crystal_system monoclinic
_space_group_IT_number 14
_space_group_name_Hall '-P 2ybc'
_space_group_name_H-M_alt 'P 1 21/c 1'
_atom_sites_solution_hydrogens mixed
_audit_creation_method SHELXL-2013
_cell_angle_alpha 90
_cell_angle_beta 93.342(2)
_cell_angle_gamma 90
_cell_formula_units_Z 2
_cell_length_a 9.6545(14)
_cell_length_b 16.056(2)
_cell_length_c 18.637(3)
_cell_measurement_reflns_used 5255
_cell_measurement_temperature 173(2)
_cell_measurement_theta_max 27.36
_cell_measurement_theta_min 2.46
_cell_volume 2884.1(7)
_computing_cell_refinement 'Bruker SAINT'
_computing_data_collection 'Bruker APEX2'
_computing_data_reduction 'Bruker SAINT'
_computing_molecular_graphics 'Bruker SHELXTL'
_computing_publication_material 'Bruker SHELXTL'
_computing_structure_refinement 'SHELXL-2013 (Sheldrick, 2013)'
_computing_structure_solution 'SHELXS-97 (Sheldrick, 2008)'
_diffrn_ambient_temperature 173(2)
_diffrn_measured_fraction_theta_full 0.999
_diffrn_measured_fraction_theta_max 0.998
_diffrn_measurement_device_type 'Bruker APEX-II CCD'
_diffrn_measurement_method '\f and \w scans'
_diffrn_radiation_type MoK\a
_diffrn_radiation_wavelength 0.71073
_diffrn_reflns_av_R_equivalents 0.1335
_diffrn_reflns_av_unetI/netI 0.0982
_diffrn_reflns_Laue_measured_fraction_full 0.999
_diffrn_reflns_Laue_measured_fraction_max 0.998
_diffrn_reflns_limit_h_max 12
_diffrn_reflns_limit_h_min -12
_diffrn_reflns_limit_k_max 20
_diffrn_reflns_limit_k_min -20
_diffrn_reflns_limit_l_max 20
_diffrn_reflns_limit_l_min -24
_diffrn_reflns_number 21435
_diffrn_reflns_point_group_measured_fraction_full 0.999
_diffrn_reflns_point_group_measured_fraction_max 0.998
_diffrn_reflns_theta_full 25.242
_diffrn_reflns_theta_max 27.523
_diffrn_reflns_theta_min 1.675
_exptl_absorpt_coefficient_mu 1.431
_exptl_absorpt_correction_T_max 0.746
_exptl_absorpt_correction_T_min 0.600
_exptl_absorpt_correction_type multi-scan
_exptl_absorpt_process_details sadabs
_exptl_crystal_colour yellow
_exptl_crystal_density_diffrn 1.916
_exptl_crystal_description block
_exptl_crystal_F_000 1652
_exptl_crystal_size_max 0.240
_exptl_crystal_size_mid 0.120
_exptl_crystal_size_min 0.060
_refine_diff_density_max 1.310
_refine_diff_density_min -0.781
_refine_diff_density_rms 0.178
_refine_ls_extinction_method none
_refine_ls_goodness_of_fit_ref 0.950
_refine_ls_hydrogen_treatment mixed
_refine_ls_matrix_type full
_refine_ls_number_parameters 399
_refine_ls_number_reflns 6631
_refine_ls_number_restraints 32
_refine_ls_restrained_S_all 0.948
_refine_ls_R_factor_all 0.0736
_refine_ls_R_factor_gt 0.0450
_refine_ls_shift/su_max 0.007
_refine_ls_shift/su_mean 0.000
_refine_ls_structure_factor_coef Fsqd
_refine_ls_weighting_details
; 
 w=1/[\s^2^(Fo^2^)+(0.0387P)^2^] 
 where P=(Fo^2^+2Fc^2^)/3 
;
_refine_ls_weighting_scheme calc
_refine_ls_wR_factor_gt 0.0866
_refine_ls_wR_factor_ref 0.0983
_reflns_Friedel_coverage 0.000
_reflns_number_gt 4582
_reflns_number_total 6631
_reflns_threshold_expression 'I > 2\s(I)'
_cod_data_source_file ja5b08826_si_004.cif
_cod_data_source_block 9b
_cod_original_cell_volume 2883.9(7)
_cod_original_sg_symbol_H-M 'P 21/c'
_cod_database_code 4129608
_shelx_space_group_comment
; 
The symmetry employed for this shelxl refinement is uniquely defined 
by the following loop, which should always be used as a source of 
symmetry information in preference to the above space-group names. 
They are only intended as comments. 
;
_shelx_estimated_absorpt_t_min 0.725
_shelx_estimated_absorpt_t_max 0.919
_shelxl_version_number 2013-2

loop_
_space_group_symop_operation_xyz
'x, y, z'
'-x, y+1/2, -z+1/2'
'-x, -y, -z'
'x, -y-1/2, z-1/2'

loop_
_atom_site_label
_atom_site_type_symbol
_atom_site_fract_x
_atom_site_fract_y
_atom_site_fract_z
_atom_site_U_iso_or_equiv
_atom_site_adp_type
_atom_site_occupancy
_atom_site_site_symmetry_order
_atom_site_calc_flag
_atom_site_refinement_flags_posn
_atom_site_refinement_flags_adp
_atom_site_refinement_flags_occupancy
_atom_site_disorder_assembly
_atom_site_disorder_group
Pd1 Pd 0.18198(3) 0.67974(2) 0.97585(2) 0.02176(9) Uani 1 1 d . . . . .
Rh1 Rh 0.40853(3) 0.51949(2) 0.80319(2) 0.02477(10) Uani 1 1 d . . . . .
N1 N 0.0649(3) 0.5761(2) 0.99466(18) 0.0230(7) Uani 1 1 d . . . . .
N2 N 0.2521(4) 0.6037(2) 0.90421(19) 0.0260(8) Uani 1 1 d . . . . .
O1 O 0.2377(3) 0.47195(18) 0.85528(15) 0.0266(6) Uani 1 1 d . . . . .
O2 O 0.3565(3) 0.62338(18) 0.86161(17) 0.0335(8) Uani 1 1 d . . . . .
O3 O 0.1200(4) 0.6200(3) 0.1892(2) 0.0536(10) Uani 1 1 d . . . . .
O4 O 0.2165(4) 0.7554(3) 0.2085(2) 0.0572(11) Uani 1 1 d . . . . .
O5 O 0.2129(4) 0.6584(3) 0.3086(2) 0.0521(10) Uani 1 1 d . . . . .
O6 O 0.8217(5) 0.7606(3) 0.5162(3) 0.0809(16) Uani 1 1 d . . . . .
O7 O 0.6138(4) 0.7233(3) 0.4477(3) 0.0678(13) Uani 1 1 d . . . . .
O8 O 0.6265(7) 0.7012(4) 0.5753(3) 0.113(2) Uani 1 1 d . . . . .
O9 O 0.2539(4) 0.5731(2) 0.7245(2) 0.0403(8) Uani 1 1 d . . . . .
S1 S 0.15169(12) 0.68415(8) 0.24064(7) 0.0378(3) Uani 1 1 d . . . . .
S2 S 0.70253(17) 0.71002(9) 0.50952(9) 0.0544(4) Uani 1 1 d . . . . .
F1 F -0.0023(4) 0.7897(3) 0.3060(2) 0.0754(11) Uani 1 1 d . . . . .
F2 F -0.0874(4) 0.7505(3) 0.2032(2) 0.0777(12) Uani 1 1 d . . . . .
F3 F -0.0926(4) 0.6681(3) 0.2924(3) 0.0837(13) Uani 1 1 d . . . . .
F4 F 0.6670(5) 0.5503(2) 0.4987(3) 0.0924(14) Uani 1 1 d . . . . .
F5 F 0.8347(6) 0.5963(3) 0.4417(3) 0.1160(19) Uani 1 1 d . . . . .
F6 F 0.8550(6) 0.5866(3) 0.5552(3) 0.119(2) Uani 1 1 d . U . . .
C1 C 0.0946(4) 0.5128(3) 0.9509(2) 0.0229(9) Uani 1 1 d . . . . .
C2 C -0.0294(4) 0.5635(3) 1.0436(2) 0.0235(9) Uani 1 1 d . . . . .
H2 H -0.0517 0.6075 1.0750 0.028 Uiso 1 1 calc R U . . .
C3 C 0.1997(4) 0.5286(3) 0.8990(2) 0.0243(9) Uani 1 1 d . . . . .
N3 N 0.3060(4) 0.7747(2) 0.94926(19) 0.0281(8) Uani 0.675(17) 1 d . . P A 1
H3A H 0.4016 0.7541 0.9446 0.034 Uiso 0.675(17) 1 calc R U P A 1
H3B H 0.2722 0.7984 0.9024 0.034 Uiso 0.675(17) 1 calc R U P A 1
N4 N 0.1139(4) 0.7628(2) 1.0497(2) 0.0368(10) Uani 0.675(17) 1 d . . P A 1
H4A H 0.0116 0.7598 1.0511 0.044 Uiso 0.675(17) 1 calc R U P A 1
H4B H 0.1554 0.7497 1.0982 0.044 Uiso 0.675(17) 1 calc R U P A 1
C4 C 0.3059(10) 0.8414(6) 1.0067(6) 0.037(2) Uani 0.675(17) 1 d D U P A 1
H4C H 0.3652 0.8244 1.0493 0.044 Uiso 0.675(17) 1 calc R U P A 1
H4D H 0.3420 0.8944 0.9881 0.044 Uiso 0.675(17) 1 calc R U P A 1
C5 C 0.1588(11) 0.8519(5) 1.0263(6) 0.044(3) Uani 0.675(17) 1 d D U P A 1
H5A H 0.0996 0.8718 0.9847 0.053 Uiso 0.675(17) 1 calc R U P A 1
H5B H 0.1527 0.8921 1.0664 0.053 Uiso 0.675(17) 1 calc R U P A 1
N3' N 0.3060(4) 0.7747(2) 0.94926(19) 0.0281(8) Uani 0.325(17) 1 d . . P A 2
H3'1 H 0.4021 0.7649 0.9688 0.034 Uiso 0.325(17) 1 calc R U P A 2
H3'2 H 0.3067 0.7799 0.8964 0.034 Uiso 0.325(17) 1 calc R U P A 2
N4' N 0.1139(4) 0.7628(2) 1.0497(2) 0.0368(10) Uani 0.325(17) 1 d . . P A 2
H4'1 H 0.0236 0.7871 1.0327 0.044 Uiso 0.325(17) 1 calc R U P A 2
H4'2 H 0.1029 0.7351 1.0964 0.044 Uiso 0.325(17) 1 calc R U P A 2
C4' C 0.250(2) 0.8511(10) 0.9803(8) 0.028(4) Uani 0.325(17) 1 d D U P A 2
H4'3 H 0.1626 0.8680 0.9538 0.034 Uiso 0.325(17) 1 calc R U P A 2
H4'4 H 0.3175 0.8973 0.9785 0.034 Uiso 0.325(17) 1 calc R U P A 2
C5' C 0.224(2) 0.8293(10) 1.0568(9) 0.037(5) Uani 0.325(17) 1 d D U P A 2
H5'1 H 0.1907 0.8783 1.0829 0.045 Uiso 0.325(17) 1 calc R U P A 2
H5'2 H 0.3094 0.8078 1.0824 0.045 Uiso 0.325(17) 1 calc R U P A 2
C6 C 0.5100(5) 0.4086(3) 0.7719(3) 0.0389(12) Uani 1 1 d . . . . .
C7 C 0.5467(5) 0.4752(3) 0.7254(3) 0.0383(12) Uani 1 1 d . . . . .
C8 C 0.6125(5) 0.5387(3) 0.7688(3) 0.0358(11) Uani 1 1 d . . . . .
C9 C 0.6187(5) 0.5114(3) 0.8409(3) 0.0420(12) Uani 1 1 d . . . . .
C10 C 0.5542(5) 0.4316(3) 0.8430(3) 0.0413(12) Uani 1 1 d . . . . .
C11 C 0.4396(6) 0.3283(4) 0.7524(5) 0.074(2) Uani 1 1 d . . . . .
H11A H 0.5095 0.2850 0.7463 0.112 Uiso 1 1 calc R U . . .
H11B H 0.3832 0.3352 0.7073 0.112 Uiso 1 1 calc R U . . .
H11C H 0.3798 0.3119 0.7907 0.112 Uiso 1 1 calc R U . . .
C12 C 0.5178(8) 0.4776(6) 0.6466(3) 0.080(2) Uani 1 1 d . . . . .
H12A H 0.4805 0.5324 0.6326 0.120 Uiso 1 1 calc R U . . .
H12B H 0.4498 0.4345 0.6324 0.120 Uiso 1 1 calc R U . . .
H12C H 0.6039 0.4676 0.6226 0.120 Uiso 1 1 calc R U . . .
C13 C 0.6739(7) 0.6172(4) 0.7404(5) 0.084(3) Uani 1 1 d . . . . .
H13A H 0.6709 0.6612 0.7767 0.127 Uiso 1 1 calc R U . . .
H13B H 0.6205 0.6346 0.6966 0.127 Uiso 1 1 calc R U . . .
H13C H 0.7704 0.6070 0.7293 0.127 Uiso 1 1 calc R U . . .
C14 C 0.6843(7) 0.5608(5) 0.9024(4) 0.083(2) Uani 1 1 d . . . . .
H14A H 0.7855 0.5554 0.9027 0.124 Uiso 1 1 calc R U . . .
H14B H 0.6518 0.5396 0.9478 0.124 Uiso 1 1 calc R U . . .
H14C H 0.6584 0.6195 0.8968 0.124 Uiso 1 1 calc R U . . .
C15 C 0.5374(8) 0.3799(6) 0.9083(4) 0.090(3) Uani 1 1 d . . . . .
H15A H 0.4655 0.3378 0.8980 0.135 Uiso 1 1 calc R U . . .
H15B H 0.5103 0.4157 0.9478 0.135 Uiso 1 1 calc R U . . .
H15C H 0.6254 0.3523 0.9222 0.135 Uiso 1 1 calc R U . . .
C16 C -0.0163(5) 0.7250(3) 0.2621(3) 0.0441(13) Uani 1 1 d . . . . .
C17 C 0.7678(8) 0.6063(4) 0.4998(4) 0.0653(18) Uani 1 1 d . . . . .
C18 C 0.1113(7) 0.5387(5) 0.7127(4) 0.072(2) Uani 1 1 d . . . . .
H18A H 0.1165 0.4818 0.6939 0.108 Uiso 1 1 calc R U . . .
H18B H 0.0577 0.5736 0.6780 0.108 Uiso 1 1 calc R U . . .
H18C H 0.0658 0.5380 0.7583 0.108 Uiso 1 1 calc R U . . .
H9 H 0.260(9) 0.624(5) 0.741(5) 0.11(3) Uiso 1 1 d . . . . .

loop_
_atom_site_aniso_label
_atom_site_aniso_U_11
_atom_site_aniso_U_22
_atom_site_aniso_U_33
_atom_site_aniso_U_23
_atom_site_aniso_U_13
_atom_site_aniso_U_12
Pd1 0.02089(17) 0.02471(16) 0.01990(16) -0.00068(13) 0.00298(12) -0.00328(13)
Rh1 0.02276(18) 0.02498(17) 0.02735(19) 0.00122(14) 0.00821(14) 0.00095(14)
N1 0.0188(17) 0.0290(18) 0.0215(18) -0.0023(14) 0.0048(14) -0.0074(14)
N2 0.0224(18) 0.0294(19) 0.0273(19) 0.0000(15) 0.0099(15) -0.0006(15)
O1 0.0253(15) 0.0271(15) 0.0280(16) -0.0053(13) 0.0064(13) -0.0034(12)
O2 0.0346(17) 0.0257(15) 0.0428(18) 0.0011(14) 0.0239(15) -0.0034(13)
O3 0.048(2) 0.056(2) 0.055(2) -0.026(2) -0.0145(19) 0.0102(19)
O4 0.044(2) 0.059(3) 0.069(3) -0.010(2) 0.010(2) -0.0032(19)
O5 0.048(2) 0.062(2) 0.044(2) -0.0177(19) -0.0155(18) 0.0161(19)
O6 0.055(3) 0.048(3) 0.135(5) -0.007(3) -0.032(3) 0.002(2)
O7 0.053(3) 0.057(3) 0.090(3) 0.022(2) -0.023(2) -0.006(2)
O8 0.149(6) 0.105(5) 0.089(4) -0.016(4) 0.039(4) 0.020(4)
O9 0.0354(19) 0.043(2) 0.043(2) 0.0054(17) 0.0020(16) 0.0044(16)
S1 0.0278(6) 0.0417(7) 0.0434(7) -0.0132(6) -0.0021(5) 0.0036(5)
S2 0.0606(9) 0.0368(7) 0.0643(10) -0.0023(7) -0.0096(8) 0.0049(7)
F1 0.068(2) 0.074(2) 0.086(3) -0.031(2) 0.011(2) 0.025(2)
F2 0.047(2) 0.100(3) 0.084(3) 0.000(2) -0.009(2) 0.030(2)
F3 0.054(2) 0.079(3) 0.121(4) 0.016(2) 0.032(2) -0.002(2)
F4 0.129(4) 0.043(2) 0.102(3) 0.005(2) -0.011(3) -0.018(2)
F5 0.133(4) 0.093(4) 0.129(4) -0.030(3) 0.060(4) 0.026(3)
F6 0.143(4) 0.067(3) 0.138(4) 0.013(3) -0.073(4) 0.028(3)
C1 0.020(2) 0.032(2) 0.0175(19) -0.0006(17) 0.0000(16) -0.0023(17)
C2 0.023(2) 0.029(2) 0.019(2) -0.0024(17) 0.0019(17) -0.0051(17)
C3 0.020(2) 0.028(2) 0.025(2) 0.0019(17) 0.0029(17) -0.0004(17)
N3 0.031(2) 0.0243(18) 0.030(2) 0.0026(15) 0.0065(17) -0.0009(16)
N4 0.037(2) 0.039(2) 0.036(2) -0.0112(18) 0.0160(19) -0.0157(18)
C4 0.042(5) 0.025(4) 0.044(6) -0.005(4) 0.007(4) -0.004(4)
C5 0.054(6) 0.025(4) 0.055(6) -0.008(4) 0.014(5) -0.005(4)
N3' 0.031(2) 0.0243(18) 0.030(2) 0.0026(15) 0.0065(17) -0.0009(16)
N4' 0.037(2) 0.039(2) 0.036(2) -0.0112(18) 0.0160(19) -0.0157(18)
C4' 0.033(10) 0.023(7) 0.028(9) 0.007(6) 0.003(7) 0.006(7)
C5' 0.045(10) 0.023(8) 0.044(10) -0.013(7) 0.008(8) -0.004(7)
C6 0.020(2) 0.023(2) 0.074(4) -0.008(2) 0.007(2) 0.0013(18)
C7 0.026(2) 0.050(3) 0.040(3) -0.007(2) 0.013(2) 0.009(2)
C8 0.022(2) 0.025(2) 0.061(3) 0.004(2) 0.014(2) 0.0019(18)
C9 0.028(3) 0.047(3) 0.051(3) -0.012(3) -0.002(2) 0.008(2)
C10 0.028(3) 0.048(3) 0.048(3) 0.016(3) 0.005(2) 0.009(2)
C11 0.041(3) 0.035(3) 0.147(7) -0.018(4) -0.002(4) -0.003(3)
C12 0.073(5) 0.128(7) 0.040(3) -0.007(4) 0.017(3) 0.022(5)
C13 0.055(4) 0.043(4) 0.159(8) 0.026(4) 0.041(5) -0.012(3)
C14 0.062(4) 0.102(6) 0.081(5) -0.041(5) -0.026(4) 0.021(4)
C15 0.061(4) 0.122(7) 0.089(5) 0.072(5) 0.021(4) 0.034(4)
C16 0.036(3) 0.045(3) 0.052(3) -0.004(3) 0.004(3) 0.007(2)
C17 0.082(5) 0.041(3) 0.071(5) 0.001(3) -0.006(4) 0.007(3)
C18 0.077(5) 0.070(5) 0.067(4) 0.005(4) -0.015(4) 0.003(4)

loop_
_atom_type_symbol
_atom_type_description
_atom_type_scat_dispersion_real
_atom_type_scat_dispersion_imag
_atom_type_scat_source
C C 0.0033 0.0016 'International Tables Vol C Tables 4.2.6.8 and 6.1.1.4'
H H 0.0000 0.0000 'International Tables Vol C Tables 4.2.6.8 and 6.1.1.4'
N N 0.0061 0.0033 'International Tables Vol C Tables 4.2.6.8 and 6.1.1.4'
O O 0.0106 0.0060 'International Tables Vol C Tables 4.2.6.8 and 6.1.1.4'
F F 0.0171 0.0103 'International Tables Vol C Tables 4.2.6.8 and 6.1.1.4'
S S 0.1246 0.1234 'International Tables Vol C Tables 4.2.6.8 and 6.1.1.4'
Rh Rh -1.1178 0.9187 'International Tables Vol C Tables 4.2.6.8 and 6.1.1.4'
Pd Pd -0.9988 1.0072 'International Tables Vol C Tables 4.2.6.8 and 6.1.1.4'

loop_
_geom_angle_atom_site_label_1
_geom_angle_atom_site_label_2
_geom_angle_atom_site_label_3
_geom_angle
_geom_angle_site_symmetry_1
_geom_angle_site_symmetry_3
N2 Pd1 N3 94.04(14) . .
N2 Pd1 N4 177.78(15) . .
N3 Pd1 N4 83.74(14) . .
N2 Pd1 N1 80.00(14) . .
N3 Pd1 N1 174.05(14) . .
N4 Pd1 N1 102.21(14) . .
O2 Rh1 C10 122.31(19) . .
O2 Rh1 O1 80.16(11) . .
C10 Rh1 O1 96.90(16) . .
O2 Rh1 C9 97.61(17) . .
C10 Rh1 C9 39.6(2) . .
O1 Rh1 C9 125.96(18) . .
O2 Rh1 C8 107.35(15) . .
C10 Rh1 C8 65.85(19) . .
O1 Rh1 C8 162.71(15) . .
C9 Rh1 C8 38.9(2) . .
O2 Rh1 C6 161.30(18) . .
C10 Rh1 C6 39.1(2) . .
O1 Rh1 C6 102.03(15) . .
C9 Rh1 C6 65.85(19) . .
C8 Rh1 C6 65.83(17) . .
O2 Rh1 C7 143.23(17) . .
C10 Rh1 C7 65.5(2) . .
O1 Rh1 C7 136.51(17) . .
C9 Rh1 C7 65.3(2) . .
C8 Rh1 C7 39.0(2) . .
C6 Rh1 C7 39.2(2) . .
O2 Rh1 O9 81.94(14) . .
C10 Rh1 O9 155.75(19) . .
O1 Rh1 O9 85.99(12) . .
C9 Rh1 O9 147.69(18) . .
C8 Rh1 O9 110.21(17) . .
C6 Rh1 O9 116.66(19) . .
C7 Rh1 O9 95.93(17) . .
C2 N1 C1 118.4(4) . .
C2 N1 Pd1 129.8(3) . .
C1 N1 Pd1 111.7(3) . .
C3 N2 O2 118.0(3) . .
C3 N2 Pd1 118.5(3) . .
O2 N2 Pd1 123.5(3) . .
C3 O1 Rh1 107.2(2) . .
N2 O2 Rh1 109.3(2) . .
C18 O9 Rh1 122.5(3) . .
C18 O9 H9 116(6) . .
Rh1 O9 H9 96(6) . .
O5 S1 O3 116.6(2) . .
O5 S1 O4 115.4(3) . .
O3 S1 O4 111.9(3) . .
O5 S1 C16 103.8(2) . .
O3 S1 C16 104.4(2) . .
O4 S1 C16 102.6(2) . .
O6 S2 O7 116.0(3) . .
O6 S2 O8 115.2(4) . .
O7 S2 O8 112.7(4) . .
O6 S2 C17 104.7(3) . .
O7 S2 C17 105.0(3) . .
O8 S2 C17 101.0(4) . .
N1 C1 C2 120.7(4) . 3_567
N1 C1 C3 116.7(4) . .
C2 C1 C3 122.6(4) 3_567 .
N1 C2 C1 120.9(4) . 3_567
N1 C2 H2 119.5 . .
C1 C2 H2 119.5 3_567 .
O1 C3 N2 125.0(4) . .
O1 C3 C1 121.9(4) . .
N2 C3 C1 113.1(4) . .
C4 N3 Pd1 109.6(4) . .
C4 N3 H3A 109.7 . .
Pd1 N3 H3A 109.7 . .
C4 N3 H3B 109.7 . .
Pd1 N3 H3B 109.7 . .
H3A N3 H3B 108.2 . .
C5 N4 Pd1 107.7(4) . .
C5 N4 H4A 110.2 . .
Pd1 N4 H4A 110.2 . .
C5 N4 H4B 110.2 . .
Pd1 N4 H4B 110.2 . .
H4A N4 H4B 108.5 . .
C5 C4 N3 107.0(8) . .
C5 C4 H4C 110.3 . .
N3 C4 H4C 110.3 . .
C5 C4 H4D 110.3 . .
N3 C4 H4D 110.3 . .
H4C C4 H4D 108.6 . .
C4 C5 N4 104.3(8) . .
C4 C5 H5A 110.9 . .
N4 C5 H5A 110.9 . .
C4 C5 H5B 110.9 . .
N4 C5 H5B 110.9 . .
H5A C5 H5B 108.9 . .
C5' C4' H4'3 110.7 . .
C5' C4' H4'4 110.7 . .
H4'3 C4' H4'4 108.8 . .
C4' C5' H5'1 111.0 . .
C4' C5' H5'2 111.0 . .
H5'1 C5' H5'2 109.0 . .
C10 C6 C7 107.4(4) . .
C10 C6 C11 124.1(6) . .
C7 C6 C11 128.4(6) . .
C10 C6 Rh1 69.2(3) . .
C7 C6 Rh1 71.1(3) . .
C11 C6 Rh1 125.3(3) . .
C8 C7 C6 107.9(4) . .
C8 C7 C12 126.6(6) . .
C6 C7 C12 125.5(6) . .
C8 C7 Rh1 69.8(3) . .
C6 C7 Rh1 69.7(2) . .
C12 C7 Rh1 125.0(4) . .
C9 C8 C7 108.1(4) . .
C9 C8 C13 127.0(6) . .
C7 C8 C13 124.8(6) . .
C9 C8 Rh1 70.0(3) . .
C7 C8 Rh1 71.2(2) . .
C13 C8 Rh1 128.3(4) . .
C8 C9 C10 108.1(5) . .
C8 C9 C14 123.6(6) . .
C10 C9 C14 128.2(6) . .
C8 C9 Rh1 71.2(3) . .
C10 C9 Rh1 69.6(3) . .
C14 C9 Rh1 125.1(4) . .
C6 C10 C9 108.5(4) . .
C6 C10 C15 125.3(6) . .
C9 C10 C15 126.2(6) . .
C6 C10 Rh1 71.7(3) . .
C9 C10 Rh1 70.8(3) . .
C15 C10 Rh1 124.1(4) . .
C6 C11 H11A 109.5 . .
C6 C11 H11B 109.5 . .
H11A C11 H11B 109.5 . .
C6 C11 H11C 109.5 . .
H11A C11 H11C 109.5 . .
H11B C11 H11C 109.5 . .
C7 C12 H12A 109.5 . .
C7 C12 H12B 109.5 . .
H12A C12 H12B 109.5 . .
C7 C12 H12C 109.5 . .
H12A C12 H12C 109.5 . .
H12B C12 H12C 109.5 . .
C8 C13 H13A 109.5 . .
C8 C13 H13B 109.5 . .
H13A C13 H13B 109.5 . .
C8 C13 H13C 109.5 . .
H13A C13 H13C 109.5 . .
H13B C13 H13C 109.5 . .
C9 C14 H14A 109.5 . .
C9 C14 H14B 109.5 . .
H14A C14 H14B 109.5 . .
C9 C14 H14C 109.5 . .
H14A C14 H14C 109.5 . .
H14B C14 H14C 109.5 . .
C10 C15 H15A 109.5 . .
C10 C15 H15B 109.5 . .
H15A C15 H15B 109.5 . .
C10 C15 H15C 109.5 . .
H15A C15 H15C 109.5 . .
H15B C15 H15C 109.5 . .
F3 C16 F1 108.5(5) . .
F3 C16 F2 107.1(5) . .
F1 C16 F2 107.4(5) . .
F3 C16 S1 111.8(4) . .
F1 C16 S1 111.0(4) . .
F2 C16 S1 110.8(4) . .
F5 C17 F4 107.6(6) . .
F5 C17 F6 107.0(7) . .
F4 C17 F6 106.4(6) . .
F5 C17 S2 113.1(5) . .
F4 C17 S2 111.7(5) . .
F6 C17 S2 110.7(5) . .
O9 C18 H18A 109.5 . .
O9 C18 H18B 109.5 . .
H18A C18 H18B 109.5 . .
O9 C18 H18C 109.5 . .
H18A C18 H18C 109.5 . .
H18B C18 H18C 109.5 . .

loop_
_geom_bond_atom_site_label_1
_geom_bond_atom_site_label_2
_geom_bond_distance
_geom_bond_site_symmetry_2
Pd1 N2 1.959(3) .
Pd1 N3 2.018(3) .
Pd1 N4 2.052(4) .
Pd1 N1 2.053(3) .
Rh1 O2 2.070(3) .
Rh1 C10 2.097(5) .
Rh1 O1 2.105(3) .
Rh1 C9 2.113(5) .
Rh1 C8 2.128(4) .
Rh1 C6 2.129(4) .
Rh1 C7 2.147(4) .
Rh1 O9 2.207(4) .
N1 C2 1.342(5) .
N1 C1 1.345(5) .
N2 C3 1.308(6) .
N2 O2 1.357(4) .
O1 C3 1.290(5) .
O3 S1 1.429(4) .
O4 S1 1.451(4) .
O5 S1 1.428(4) .
O6 S2 1.408(5) .
O7 S2 1.411(4) .
O8 S2 1.473(6) .
O9 C18 1.488(8) .
O9 H9 0.88(9) .
S1 C16 1.816(5) .
S2 C17 1.793(7) .
F1 C16 1.325(6) .
F2 C16 1.325(6) .
F3 C16 1.320(6) .
F4 C17 1.324(8) .
F5 C17 1.304(8) .
F6 C17 1.331(8) .
C1 C2 1.383(6) 3_567
C1 C3 1.463(5) .
C2 C1 1.383(6) 3_567
C2 H2 0.9500 .
N3 C4 1.513(10) .
N3 H3A 0.9900 .
N3 H3B 0.9900 .
N4 C5 1.564(9) .
N4 H4A 0.9900 .
N4 H4B 0.9900 .
C4 C5 1.497(12) .
C4 H4C 0.9900 .
C4 H4D 0.9900 .
C5 H5A 0.9900 .
C5 H5B 0.9900 .
C4' C5' 1.503(17) .
C4' H4'3 0.9900 .
C4' H4'4 0.9900 .
C5' H5'1 0.9900 .
C5' H5'2 0.9900 .
C6 C10 1.416(8) .
C6 C7 1.434(7) .
C6 C11 1.493(7) .
C7 C8 1.428(7) .
C7 C12 1.480(8) .
C8 C9 1.411(8) .
C8 C13 1.502(7) .
C9 C10 1.425(8) .
C9 C14 1.503(8) .
C10 C15 1.490(8) .
C11 H11A 0.9800 .
C11 H11B 0.9800 .
C11 H11C 0.9800 .
C12 H12A 0.9800 .
C12 H12B 0.9800 .
C12 H12C 0.9800 .
C13 H13A 0.9800 .
C13 H13B 0.9800 .
C13 H13C 0.9800 .
C14 H14A 0.9800 .
C14 H14B 0.9800 .
C14 H14C 0.9800 .
C15 H15A 0.9800 .
C15 H15B 0.9800 .
C15 H15C 0.9800 .
C18 H18A 0.9800 .
C18 H18B 0.9800 .
C18 H18C 0.9800 .

loop_
_geom_hbond_atom_site_label_D
_geom_hbond_atom_site_label_H
_geom_hbond_atom_site_label_A
_geom_hbond_distance_DH
_geom_hbond_distance_HA
_geom_hbond_distance_DA
_geom_hbond_angle_DHA
_geom_hbond_site_symmetry_A
N3 H3A O7 0.99 2.08 2.974(6) 149.6 4_576
N3 H3B O5 0.99 1.94 2.925(5) 177.2 4_576
N4 H4A O6 0.99 1.94 2.878(6) 157.7 4_476
N4 H4B O4 0.99 2.11 3.069(6) 163.1 1_556
N3' H3'1 O7 0.99 2.11 2.974(6) 144.5 4_576
N3' H3'2 O5 0.99 2.07 2.925(5) 142.8 4_576
N4' H4'1 O6 0.99 2.10 2.878(6) 134.0 4_476
N4' H4'2 O4 0.99 2.32 3.069(6) 131.2 1_556
O9 H9 O4 0.88(9) 2.06(9) 2.790(6) 140(8) 4_576

loop_
_geom_torsion_atom_site_label_1
_geom_torsion_atom_site_label_2
_geom_torsion_atom_site_label_3
_geom_torsion_atom_site_label_4
_geom_torsion
_geom_torsion_site_symmetry_1
_geom_torsion_site_symmetry_4
C3 N2 O2 Rh1 -3.4(5) . .
Pd1 N2 O2 Rh1 173.73(19) . .
C2 N1 C1 C2 -0.1(7) . 3_567
Pd1 N1 C1 C2 178.2(3) . 3_567
C2 N1 C1 C3 -179.0(4) . .
Pd1 N1 C1 C3 -0.7(5) . .
C1 N1 C2 C1 0.1(7) . 3_567
Pd1 N1 C2 C1 -177.9(3) . 3_567
Rh1 O1 C3 N2 5.3(5) . .
Rh1 O1 C3 C1 -172.1(3) . .
O2 N2 C3 O1 -1.5(6) . .
Pd1 N2 C3 O1 -178.7(3) . .
O2 N2 C3 C1 176.1(3) . .
Pd1 N2 C3 C1 -1.2(5) . .
N1 C1 C3 O1 178.8(4) . .
C2 C1 C3 O1 -0.1(6) 3_567 .
N1 C1 C3 N2 1.2(6) . .
C2 C1 C3 N2 -177.7(4) 3_567 .
Pd1 N3 C4 C5 -43.1(10) . .
N3 C4 C5 N4 56.5(11) . .
Pd1 N4 C5 C4 -44.5(10) . .
C10 C6 C7 C8 -0.3(5) . .
C11 C6 C7 C8 -179.9(5) . .
Rh1 C6 C7 C8 59.6(3) . .
C10 C6 C7 C12 -179.1(5) . .
C11 C6 C7 C12 1.4(8) . .
Rh1 C6 C7 C12 -119.1(5) . .
C10 C6 C7 Rh1 -59.9(3) . .
C11 C6 C7 Rh1 120.6(5) . .
C6 C7 C8 C9 1.0(5) . .
C12 C7 C8 C9 179.7(5) . .
Rh1 C7 C8 C9 60.6(3) . .
C6 C7 C8 C13 176.4(5) . .
C12 C7 C8 C13 -4.9(8) . .
Rh1 C7 C8 C13 -124.1(5) . .
C6 C7 C8 Rh1 -59.6(3) . .
C12 C7 C8 Rh1 119.2(5) . .
C7 C8 C9 C10 -1.3(5) . .
C13 C8 C9 C10 -176.5(5) . .
Rh1 C8 C9 C10 60.1(3) . .
C7 C8 C9 C14 178.5(5) . .
C13 C8 C9 C14 3.2(8) . .
Rh1 C8 C9 C14 -120.2(5) . .
C7 C8 C9 Rh1 -61.3(3) . .
C13 C8 C9 Rh1 123.4(5) . .
C7 C6 C10 C9 -0.4(5) . .
C11 C6 C10 C9 179.1(5) . .
Rh1 C6 C10 C9 -61.6(3) . .
C7 C6 C10 C15 -179.6(5) . .
C11 C6 C10 C15 0.0(8) . .
Rh1 C6 C10 C15 119.3(5) . .
C7 C6 C10 Rh1 61.1(3) . .
C11 C6 C10 Rh1 -119.3(5) . .
C8 C9 C10 C6 1.1(5) . .
C14 C9 C10 C6 -178.7(5) . .
Rh1 C9 C10 C6 62.1(3) . .
C8 C9 C10 C15 -179.8(5) . .
C14 C9 C10 C15 0.5(9) . .
Rh1 C9 C10 C15 -118.8(5) . .
C8 C9 C10 Rh1 -61.0(3) . .
C14 C9 C10 Rh1 119.2(6) . .
O5 S1 C16 F3 -59.6(5) . .
O3 S1 C16 F3 63.1(5) . .
O4 S1 C16 F3 179.9(4) . .
O5 S1 C16 F1 61.8(5) . .
O3 S1 C16 F1 -175.6(4) . .
O4 S1 C16 F1 -58.7(5) . .
O5 S1 C16 F2 -179.0(4) . .
O3 S1 C16 F2 -56.3(5) . .
O4 S1 C16 F2 60.5(4) . .
O6 S2 C17 F5 -63.5(6) . .
O7 S2 C17 F5 59.2(6) . .
O8 S2 C17 F5 176.5(6) . .
O6 S2 C17 F4 175.0(5) . .
O7 S2 C17 F4 -62.3(6) . .
O8 S2 C17 F4 55.0(6) . .
O6 S2 C17 F6 56.6(6) . .
O7 S2 C17 F6 179.3(5) . .
O8 S2 C17 F6 -63.4(6) . .
